data_4322713
loop_
_publ_author_name
'James D. Martin'
'Brian R. Leafblad'
'Roger M. Sullivan'
'Paul D. Boyle'

_publ_contact_author
;
James D. Martin
Department of Chemistry
North Carolina State University
Raleigh, NC 27695
;
_publ_contact_author_email jdmartin@ncsu.edu
_publ_contact_author_fax (919)515-5079
_publ_contact_author_phone (919)515-3402
_publ_section_title
;
 \a- and \b-CuAlCl4: Framework Construction Using Corner-Shared
 Tetrahedral Metal-Halide Building Blocks
;
_journal_name_full 'Inorganic Chemistry'
_journal_page_first 1341
_journal_page_last 1346
_journal_paper_doi 10.1021/ic971148v
_journal_volume 37
_journal_year 1998
_chemical_formula_moiety 'Cu Al Cl4 '
_chemical_formula_sum 'Al Cl4 Cu'
_chemical_formula_weight 232.34
_chemical_name_systematic beta-CuAlCl4
_space_group_IT_number 33
_symmetry_cell_setting orthorhombic
_symmetry_space_group_name_Hall 'P 2c -2n'
_symmetry_space_group_name_H-M 'P n a 21'
_cell_angle_alpha 90.0
_cell_angle_beta 90.0
_cell_angle_gamma 90.0
_cell_formula_units_Z 4
_cell_length_a 12.8388(5)
_cell_length_b 7.6455(3)
_cell_length_c 6.1264(3)
_cell_measurement_reflns_used 24
_cell_measurement_temperature 293
_cell_measurement_theta_max 20.50
_cell_measurement_theta_min 18.00
_cell_volume 601.36(4)
_computing_data_reduction 'NRCVAX DATRD2'
_computing_molecular_graphics NRCVAX
_computing_publication_material 'NRCVAX TABLES Jan 94 Version'
_computing_structure_refinement 'NRCVAX LSTSQ'
_computing_structure_solution SIR92
_diffrn_ambient_temperature 293
_diffrn_measurement_device 'Nonius CAD-4    '
_diffrn_measurement_method 'Theta/2theta scan b/P/b '
_diffrn_radiation_monochromator graphite
_diffrn_radiation_source 'xray tube'
_diffrn_radiation_type 'Molybdenum K\a'
_diffrn_radiation_wavelength .71073
_diffrn_reflns_av_R_equivalents .021
_diffrn_reflns_limit_h_max 15
_diffrn_reflns_limit_h_min -15
_diffrn_reflns_limit_k_max 9
_diffrn_reflns_limit_k_min 0
_diffrn_reflns_limit_l_max 7
_diffrn_reflns_limit_l_min 0
_diffrn_reflns_number 4549
_diffrn_reflns_theta_max 25.00
_diffrn_reflns_theta_min 0.00
_diffrn_standards_decay_% 1.3
_diffrn_standards_interval_time 80
_diffrn_standards_number 3
_exptl_absorpt_coefficient_mu 5.44
_exptl_absorpt_correction_T_max 1.0000
_exptl_absorpt_correction_T_min 1.0000
_exptl_absorpt_correction_type none
_exptl_crystal_density_diffrn 2.566
_exptl_crystal_F_000 443.51
_exptl_crystal_size_max .30
_exptl_crystal_size_mid .12
_exptl_crystal_size_min .05
_refine_diff_density_max .72
_refine_diff_density_min -.40
_refine_ls_extinction_coef 0.08(2)
_refine_ls_extinction_method Larson
_refine_ls_goodness_of_fit_obs 1.38
_refine_ls_matrix_type full
_refine_ls_number_parameters 55
_refine_ls_number_reflns 943
_refine_ls_R_factor_all .029
_refine_ls_R_factor_obs .029
_refine_ls_shift/esd_max .000
_refine_ls_structure_factor_coef F
_refine_ls_weighting_details 'w = 1/(\s^2^(F)+ .0005F^2^)'
_refine_ls_weighting_scheme calc
_refine_ls_wR_factor_all .038
_refine_ls_wR_factor_obs .038
_reflns_number_observed 943
_reflns_number_total 1039
_reflns_observed_criterion 'Inet >  .5\s(Inet)'
_cod_data_source_file ic971148v_2.cif
_cod_data_source_block x
_cod_depositor_comments
;
The following automatic conversions were performed:

'_refine_ls_weighting_scheme' value '1/(\s^2^(F)+ .0005F^2^)' was
changed to 'calc'. New tag '_refine_ls_weighting_details' was
created. The value of the new tag was set to 'w = 1/(\s^2^(F)+
.0005F^2^)'.

Automatic conversion script
Id: cif_fix_values 3143 2015-03-26 13:38:13Z robertas 
;
_cod_original_formula_sum 'Cu Al Cl4 '
_cod_database_code 4322713

loop_
_symmetry_equiv_pos_as_xyz
x,y,z
1/2-x,1/2+y,1/2+z
1/2+x,1/2-y,z
-x,-y,1/2+z

loop_
_atom_site_aniso_label
_atom_site_aniso_U_11
_atom_site_aniso_U_22
_atom_site_aniso_U_33
_atom_site_aniso_U_12
_atom_site_aniso_U_13
_atom_site_aniso_U_23
_atom_site_aniso_type_symbol
Cu .0460(4) .0491(4) .0463(4) -.0028(3) .0017(4) .0020(4) Cu
Cl1 .0491(6) .0335(5) .0204(5) -.0082(5) -.0003(5) -.0002(5) Cl
Cl2 .0249(4) .0378(5) .0440(7) .0023(5) -.0058(5) -.0090(6) Cl
Cl3 .0455(6) .0397(6) .0287(6) -.0141(5) .0012(6) -.0045(5) Cl
Cl4 .0296(5) .0393(6) .0409(8) -.0080(5) -.0050(6) .0114(6) Cl
Al .0240(6) .0275(7) .0213(6) .0002(4) .0003(5) .0010(11) Al

loop_
_atom_site_label
_atom_site_fract_x
_atom_site_fract_y
_atom_site_fract_z
_atom_site_U_iso_or_equiv
_atom_site_thermal_displace_type
_atom_site_calc_flag
_atom_site_refinement_flags
_atom_site_type_symbol
Cu .33761(4) .99387(10) .05994 .0472(4) Uij ? . Cu
Cl1 .40884(8) 1.25084(17) -.0934(3) .0344(5) Uij ? . Cl
Cl2 .42943(8) .74431(16) -.0592(3) .0356(6) Uij ? . Cl
Cl3 .33722(8) 1.01420(17) .44365(24) .0380(6) Uij ? . Cl
Cl4 .16346(7) .97629(15) -.0661(3) .0366(6) Uij ? . Cl
Al .41292(8) 1.24748(15) -.4427(3) .0243(6) Uij ? . Al

loop_
_atom_type_symbol
_atom_type_description
_atom_type_scat_dispersion_real
_atom_type_scat_dispersion_imag
_atom_type_scat_source
Cu ? .263 1.266 'International Tables Vol. IV Table 2.2B'
Al ? .056 .052 'International Tables Vol. IV Table 2.2B'
Cl ? .132 .159 'International Tables Vol. IV Table 2.2B'

loop_
_geom_angle_atom_site_label_1
_geom_angle_atom_site_label_2
_geom_angle_atom_site_label_3
_geom_angle
_geom_angle_site_symmetry_1
_geom_angle_site_symmetry_2
_geom_angle_site_symmetry_3
_geom_angle_publ_flag
Cl1 Cu Cl2 110.88(5) ? ? ? ?
Cl1 Cu Cl3 110.04(5) ? ? ? ?
Cl1 Cu Cl4 106.44(5) ? ? ? ?
Cl2 Cu Cl3 111.29(6) ? ? ? ?
Cl2 Cu Cl4 108.96(5) ? ? ? ?
Cl3 Cu Cl4 109.09(5) ? ? ? ?
Cu Cl1 Al 113.39(6) ? ? ? ?
Cu Cl2 Ala 110.17(7) ? ? ? ?
Cu Cl3 Alb 112.17(8) ? ? ? ?
Cu Cl4 Alc 111.29(7) ? ? ? ?
Cl1 Al Cl2d 110.79(9) ? ? ? ?
Cl1 Al Cl3e 108.85(8) ? ? ? ?
Cl1 Al Cl4f 109.37(8) ? ? ? ?
Cl2d Al Cl3e 110.07(8) ? ? ? ?
Cl2d Al Cl4f 106.87(8) ? ? ? ?

loop_
_geom_bond_atom_site_label_1
_geom_bond_atom_site_label_2
_geom_bond_distance
_geom_bond_site_symmetry_1
_geom_bond_site_symmetry_2
_geom_bond_publ_flag
Cu Cl1 2.3619(14) ? ? ?
Cu Cl2 2.3586(14) ? ? ?
Cu Cl3 2.3559(15) ? ? ?
Cu Cl4 2.3692(11) ? ? ?
Cl1 Al 2.141(3) ? ? ?
Cl2 Ala 2.1470(16) ? ? ?
Cl3 Alb 2.1471(17) ? ? ?
Cl4 Alc 2.1432(17) ? ? ?
Al Cl2d 2.1470(16) ? ? ?
Al Cl3e 2.1471(17) ? ? ?

loop_
_geom_contact_atom_site_label_1
_geom_contact_atom_site_label_2
_geom_contact_distance
_geom_contact_site_symmetry_1
_geom_contact_site_symmetry_2
_geom_contact_publ_flag
? ? ? ? ? ?
